data_1543071
loop_
_publ_author_name
'Delgado, I. Hern\'andez'
'Pascal, S.'
'Wallabregue, A.'
'Duwald, R.'
'Besnard, C.'
'Gu\'en\'ee, L.'
'Nan\,coz, C.'
'Vauthey, E.'
'Tovar, R. C.'
'Lunkley, J. L.'
'Muller, G.'
'Lacour, J.'

_publ_section_title
;
 Functionalized cationic [4]helicenes with unique tuning of absorption,
 fluorescence and chiroptical properties up to the far-red range
;
_journal_issue 7
_journal_name_full 'Chem. Sci.'
_journal_page_first 4685
_journal_paper_doi 10.1039/C6SC00614K
_journal_volume 7
_journal_year 2016
_chemical_formula_moiety 'C31 H36 N3 O3, B F4'
_chemical_formula_sum 'C31 H36 B F4 N3 O3'
_chemical_formula_weight 585.44
_space_group_crystal_system triclinic
_space_group_IT_number 2
_space_group_name_Hall '-P 1'
_space_group_name_H-M_alt 'P -1'
_symmetry_space_group_name_Hall '-P 1'
_symmetry_space_group_name_H-M 'P -1'
_atom_sites_solution_hydrogens geom
_atom_sites_solution_primary direct
_audit_creation_date 2015-04-08
_audit_creation_method
;
Olex2 1.2
(compiled 2015.01.26 svn.r3150 for OlexSys, GUI svn.r4998)
;
_audit_update_record
;
2015-12-21 deposited with the CCDC.
2016-04-08 downloaded from the CCDC.
;
_cell_angle_alpha 108.555(3)
_cell_angle_beta 106.512(3)
_cell_angle_gamma 97.631(3)
_cell_formula_units_Z 2
_cell_length_a 8.8012(3)
_cell_length_b 13.0835(4)
_cell_length_c 14.2973(4)
_cell_measurement_reflns_used 11183
_cell_measurement_temperature 179.95(10)
_cell_measurement_theta_max 73.3500
_cell_measurement_theta_min 3.6420
_cell_volume 1450.56(9)
_computing_cell_refinement
;
CrysAlisPro, Agilent Technologies,
Version 1.171.37.35 (release 13-08-2014 CrysAlis171 .NET)
(compiled Aug 13 2014,18:06:01)
;
_computing_data_collection
;
CrysAlisPro, Agilent Technologies,
Version 1.171.37.35 (release 13-08-2014 CrysAlis171 .NET)
(compiled Aug 13 2014,18:06:01)
;
_computing_data_reduction
;
CrysAlisPro, Agilent Technologies,
Version 1.171.37.35 (release 13-08-2014 CrysAlis171 .NET)
(compiled Aug 13 2014,18:06:01)
;
_computing_molecular_graphics 'Olex2 (Dolomanov et al., 2009)'
_computing_publication_material 'Olex2 (Dolomanov et al., 2009)'
_computing_structure_refinement 'ShelXL (Sheldrick, 2008)'
_computing_structure_solution 'SIR2004 (Burla et al., 2007)'
_diffrn_ambient_environment N~2~
_diffrn_ambient_temperature 179.95(10)
_diffrn_detector 'CCD plate'
_diffrn_detector_area_resol_mean 10.4679
_diffrn_detector_type Atlas
_diffrn_measured_fraction_theta_full 0.999
_diffrn_measured_fraction_theta_max 0.986
_diffrn_measurement_details
;
  1 omega -108.00  -12.00   1.0000    1.1000
omega____ theta____ kappa____ phi______ frames
    -      -37.6865  -37.0000    0.0000 96

  2 omega  -29.00   30.00   1.0000    1.1000
omega____ theta____ kappa____ phi______ frames
    -      -37.6865   37.0000 -150.0000 59

  3 omega  -34.00   36.00   1.0000    1.1000
omega____ theta____ kappa____ phi______ frames
    -      -37.6865   37.0000  -30.0000 70

  4 omega -112.00  -42.00   1.0000    1.1000
omega____ theta____ kappa____ phi______ frames
    -      -37.6865 -178.0000   30.0000 70

  5 omega -123.00  -37.00   1.0000    1.1000
omega____ theta____ kappa____ phi______ frames
    -      -37.6865  178.0000  150.0000 86

  6 omega   88.00  125.00   1.0000    1.1000
omega____ theta____ kappa____ phi______ frames
    -       37.6865  178.0000  120.0000 37

  7 omega   62.00  113.00   1.0000    7.0000
omega____ theta____ kappa____ phi______ frames
    -      110.3999 -111.0000  150.0000 51

  8 omega   91.00  175.00   1.0000    7.0000
omega____ theta____ kappa____ phi______ frames
    -      110.3999   30.0000 -180.0000 84

  9 omega   38.00   94.00   1.0000    7.0000
omega____ theta____ kappa____ phi______ frames
    -      110.3999  -45.0000  120.0000 56

 10 omega   29.00   57.00   1.0000    7.0000
omega____ theta____ kappa____ phi______ frames
    -      110.3999  -30.0000    0.0000 28

 11 omega  149.00  175.00   1.0000    7.0000
omega____ theta____ kappa____ phi______ frames
    -      110.3999  111.0000  -60.0000 26

 12 omega   27.00  104.00   1.0000    7.0000
omega____ theta____ kappa____ phi______ frames
    -      110.3999  -94.0000 -120.0000 77

 13 omega   34.00  106.00   1.0000    7.0000
omega____ theta____ kappa____ phi______ frames
    -      110.3999  -94.0000  -60.0000 72

 14 omega   44.00   86.00   1.0000    7.0000
omega____ theta____ kappa____ phi______ frames
    -      110.3999  -45.0000  -90.0000 42

 15 omega   75.00  105.00   1.0000    7.0000
omega____ theta____ kappa____ phi______ frames
    -      110.3999   30.0000   30.0000 30

 16 omega   42.00   93.00   1.0000    7.0000
omega____ theta____ kappa____ phi______ frames
    -      110.3999  -45.0000   30.0000 51

 17 omega  140.00  168.00   1.0000    7.0000
omega____ theta____ kappa____ phi______ frames
    -      110.3999   30.0000   30.0000 28

 18 omega  102.00  154.00   1.0000    7.0000
omega____ theta____ kappa____ phi______ frames
    -      110.3999  111.0000  -90.0000 52

 19 omega  107.00  147.00   1.0000    7.0000
omega____ theta____ kappa____ phi______ frames
    -      110.3999  111.0000   30.0000 40

 20 omega   81.00  177.00   1.0000    7.0000
omega____ theta____ kappa____ phi______ frames
    -      110.3999   45.0000   90.0000 96

 21 omega   33.00  105.00   1.0000    7.0000
omega____ theta____ kappa____ phi______ frames
    -      110.3999  -94.0000   30.0000 72

 22 omega   61.00   86.00   1.0000    7.0000
omega____ theta____ kappa____ phi______ frames
    -      110.3999  -83.0000  106.0000 25

 23 omega  -92.00  -66.00   1.0000    1.1000
omega____ theta____ kappa____ phi______ frames
    -      -37.6865  -57.0000   90.0000 26

 24 omega  -50.00   -7.00   1.0000    1.1000
omega____ theta____ kappa____ phi______ frames
    -      -37.6865  -57.0000   90.0000 43

 25 omega  -41.00  -16.00   1.0000    1.1000
omega____ theta____ kappa____ phi______ frames
    -      -37.6865  -37.0000 -120.0000 25

 26 omega -115.00  -49.00   1.0000    1.1000
omega____ theta____ kappa____ phi______ frames
    -      -37.6865  -57.0000 -150.0000 66

 27 omega  -47.00  -11.00   1.0000    1.1000
omega____ theta____ kappa____ phi______ frames
    -      -37.6865  -57.0000 -150.0000 36

 28 omega   -5.00   20.00   1.0000    1.1000
omega____ theta____ kappa____ phi______ frames
    -       37.6865   96.0000  -97.1471 25

 29 omega   10.00   35.00   1.0000    1.1000
omega____ theta____ kappa____ phi______ frames
    -       48.0000   84.0000  -25.4268 25

 30 omega   19.00   44.00   1.0000    1.1000
omega____ theta____ kappa____ phi______ frames
    -       56.0000   81.0000    4.7836 25

 31 omega   19.00   44.00   1.0000    1.1000
omega____ theta____ kappa____ phi______ frames
    -       56.0000   81.0000   73.9934 25

 32 omega   19.00   44.00   1.0000    1.1000
omega____ theta____ kappa____ phi______ frames
    -       56.0000   80.0000  118.5572 25

 33 omega   19.00   44.00   1.0000    1.1000
omega____ theta____ kappa____ phi______ frames
    -       56.0000   82.0000  -92.3413 25

 34 omega   19.00   44.00   1.0000    1.1000
omega____ theta____ kappa____ phi______ frames
    -       56.0000   81.0000  177.0088 25

 35 omega   87.00  146.00   1.0000    1.1000
omega____ theta____ kappa____ phi______ frames
    -       64.0000   76.0000  139.7882 59

 36 omega   29.00   63.00   1.0000    1.1000
omega____ theta____ kappa____ phi______ frames
    -       64.0000   76.0000  139.7882 34

 37 omega   29.00   71.00   1.0000    1.1000
omega____ theta____ kappa____ phi______ frames
    -       64.0000   76.0000  -97.7983 42

 38 omega   29.00   63.00   1.0000    1.1000
omega____ theta____ kappa____ phi______ frames
    -       64.0000   75.0000   86.2452 34

 39 omega   81.00  107.00   1.0000    1.1000
omega____ theta____ kappa____ phi______ frames
    -       64.0000   76.0000  -97.7983 26

 40 omega   30.00   62.00   1.0000    1.1000
omega____ theta____ kappa____ phi______ frames
    -       64.0000   75.0000 -148.9391 32

 41 omega  102.00  146.00   1.0000    1.1000
omega____ theta____ kappa____ phi______ frames
    -       64.0000   75.0000 -148.9391 44

 42 omega   34.00   71.00   1.0000    1.1000
omega____ theta____ kappa____ phi______ frames
    -       68.0000   77.0000    9.1794 37

 43 omega   32.00   90.00   1.0000    1.1000
omega____ theta____ kappa____ phi______ frames
    -       68.0000   77.0000  -42.6809 58

 44 omega  120.00  151.00   1.0000    1.1000
omega____ theta____ kappa____ phi______ frames
    -       72.0000   77.0000  174.3524 31

 45 omega   36.00   75.00   1.0000    1.1000
omega____ theta____ kappa____ phi______ frames
    -       72.0000   77.0000  174.3524 39

 46 omega   74.00  117.00   1.0000    7.0000
omega____ theta____ kappa____ phi______ frames
    -      110.3999   77.0000  120.0000 43

 47 omega  112.00  152.00   1.0000    7.0000
omega____ theta____ kappa____ phi______ frames
    -      110.3999   77.0000  -30.0000 40

 48 omega   74.00  105.00   1.0000    7.0000
omega____ theta____ kappa____ phi______ frames
    -      110.3999   77.0000  -30.0000 31

 49 omega   76.00  115.00   1.0000    7.0000
omega____ theta____ kappa____ phi______ frames
    -      110.3999   77.0000  -60.0000 39

 50 omega  148.00  175.00   1.0000    7.0000
omega____ theta____ kappa____ phi______ frames
    -      110.3999   77.0000 -180.0000 27

 51 omega   74.00   99.00   1.0000    7.0000
omega____ theta____ kappa____ phi______ frames
    -      110.3999   77.0000 -180.0000 25

 52 omega  126.00  171.00   1.0000    7.0000
omega____ theta____ kappa____ phi______ frames
    -      110.3999   77.0000  120.0000 45

 53 omega   79.00  105.00   1.0000    7.0000
omega____ theta____ kappa____ phi______ frames
    -      110.3999   61.0000   90.0000 26

 54 omega   74.00  100.00   1.0000    7.0000
omega____ theta____ kappa____ phi______ frames
    -      110.3999   77.0000  150.0000 26

 55 omega   78.00  105.00   1.0000    7.0000
omega____ theta____ kappa____ phi______ frames
    -      110.3999   61.0000 -150.0000 27

 56 omega   74.00  163.00   1.0000    7.0000
omega____ theta____ kappa____ phi______ frames
    -      110.3999   77.0000 -120.0000 89

 57 omega   77.00  104.00   1.0000    7.0000
omega____ theta____ kappa____ phi______ frames
    -      110.3999   61.0000   60.0000 27

 58 omega   74.00  117.00   1.0000    7.0000
omega____ theta____ kappa____ phi______ frames
    -      110.3999   77.0000   30.0000 43

 59 omega   75.00  102.00   1.0000    7.0000
omega____ theta____ kappa____ phi______ frames
    -      110.3999   77.0000   60.0000 27

 60 omega   78.00  114.00   1.0000    7.0000
omega____ theta____ kappa____ phi______ frames
    -      110.3999   61.0000   30.0000 36

 61 omega   79.00  145.00   1.0000    7.0000
omega____ theta____ kappa____ phi______ frames
    -      110.3999   61.0000 -120.0000 66

 62 omega  111.00  138.00   1.0000    7.0000
omega____ theta____ kappa____ phi______ frames
    -      110.3999   77.0000    0.0000 27

 63 omega   75.00  130.00   1.0000    7.0000
omega____ theta____ kappa____ phi______ frames
    -      110.3999   77.0000  -90.0000 55

 64 omega   79.00  106.00   1.0000    7.0000
omega____ theta____ kappa____ phi______ frames
    -      110.3999   61.0000  -90.0000 27

 65 omega   74.00  100.00   1.0000    7.0000
omega____ theta____ kappa____ phi______ frames
    -      110.3999   77.0000   90.0000 26

 66 omega   74.00   99.00   1.0000    7.0000
omega____ theta____ kappa____ phi______ frames
    -      110.3999   77.0000    0.0000 25

 67 omega   81.00  107.00   1.0000    7.0000
omega____ theta____ kappa____ phi______ frames
    -      110.3999   61.0000  -60.0000 26

 68 omega   74.00  123.00   1.0000    7.0000
omega____ theta____ kappa____ phi______ frames
    -      110.3999   77.0000 -150.0000 49
;
_diffrn_measurement_device 'four-circle diffractometer'
_diffrn_measurement_device_type 'SuperNova, Dual, Cu at zero, Atlas'
_diffrn_measurement_method '\w scans'
_diffrn_orient_matrix_UB_11 -0.1432262000
_diffrn_orient_matrix_UB_12 -0.0316649000
_diffrn_orient_matrix_UB_13 -0.1039274000
_diffrn_orient_matrix_UB_21 0.0071125000
_diffrn_orient_matrix_UB_22 0.1240844000
_diffrn_orient_matrix_UB_23 0.0223178000
_diffrn_orient_matrix_UB_31 0.1220935000
_diffrn_orient_matrix_UB_32 0.0041665000
_diffrn_orient_matrix_UB_33 -0.0582519000
_diffrn_radiation_monochromator mirror
_diffrn_radiation_probe x-ray
_diffrn_radiation_type CuK\a
_diffrn_radiation_wavelength 1.54184
_diffrn_reflns_av_R_equivalents 0.0256
_diffrn_reflns_av_unetI/netI 0.0186
_diffrn_reflns_Laue_measured_fraction_full 0.999
_diffrn_reflns_Laue_measured_fraction_max 0.986
_diffrn_reflns_limit_h_max 10
_diffrn_reflns_limit_h_min -10
_diffrn_reflns_limit_k_max 16
_diffrn_reflns_limit_k_min -16
_diffrn_reflns_limit_l_max 17
_diffrn_reflns_limit_l_min -17
_diffrn_reflns_number 22881
_diffrn_reflns_point_group_measured_fraction_full 0.999
_diffrn_reflns_point_group_measured_fraction_max 0.986
_diffrn_reflns_theta_full 67.684
_diffrn_reflns_theta_max 73.803
_diffrn_reflns_theta_min 3.477
_diffrn_source 'sealed X-ray tube'
_diffrn_source_type 'SuperNova (Cu) X-ray Source'
_exptl_absorpt_coefficient_mu 0.865
_exptl_absorpt_correction_T_max 0.972
_exptl_absorpt_correction_T_min 0.849
_exptl_absorpt_correction_type gaussian
_exptl_absorpt_process_details
;
CrysAlisPro, Agilent Technologies,
Version 1.171.37.35 (release 13-08-2014 CrysAlis171 .NET)
(compiled Aug 13 2014,18:06:01)
Numerical absorption correction based on gaussian integration over
            a multifaceted crystal model
Empirical absorption correction using spherical harmonics,
 implemented in SCALE3 ABSPACK scaling algorithm.
;
_exptl_crystal_colour red
_exptl_crystal_colour_primary red
_exptl_crystal_density_diffrn 1.340
_exptl_crystal_description plate
_exptl_crystal_F_000 616
_exptl_crystal_size_max 0.3089
_exptl_crystal_size_mid 0.1837
_exptl_crystal_size_min 0.0329
_refine_diff_density_max 0.323
_refine_diff_density_min -0.419
_refine_diff_density_rms 0.040
_refine_ls_extinction_method none
_refine_ls_goodness_of_fit_ref 1.063
_refine_ls_hydrogen_treatment constr
_refine_ls_matrix_type full
_refine_ls_number_parameters 420
_refine_ls_number_reflns 5761
_refine_ls_number_restraints 127
_refine_ls_restrained_S_all 1.145
_refine_ls_R_factor_all 0.0480
_refine_ls_R_factor_gt 0.0421
_refine_ls_shift/su_max 0.001
_refine_ls_shift/su_mean 0.000
_refine_ls_structure_factor_coef Fsqd
_refine_ls_weighting_details 'w=1/[\s^2^(Fo^2^)+(0.0596P)^2^+0.4458P] where P=(Fo^2^+2Fc^2^)/3'
_refine_ls_weighting_scheme calc
_refine_ls_wR_factor_gt 0.1129
_refine_ls_wR_factor_ref 0.1179
_reflns_Friedel_coverage 0.000
_reflns_number_gt 5022
_reflns_number_total 5761
_reflns_threshold_expression 'I > 2\s(I)'
_cod_data_source_file c6sc00614k2.cif
_cod_data_source_block spa062
_cod_depositor_comments 'Adding full bibliography for 1543067--1543076.cif.'
_cod_original_cell_volume 1450.56(8)
_cod_database_code 1543071
_chemical_oxdiff_formula 'C31 H36 B F4 N3 O3'
_shelx_space_group_comment
;
The symmetry employed for this shelxl refinement is uniquely defined
by the following loop, which should always be used as a source of
symmetry information in preference to the above space-group names.
They are only intended as comments.
;
_reflns_odcompleteness_completeness 99.87
_reflns_odcompleteness_iscentric 1
_reflns_odcompleteness_theta 66.97
_olex2_refinement_description
;
1. Fixed Uiso
 At 1.2 times of:
  All C(H) groups, All C(H,H) groups, All N(H) groups
 At 1.5 times of:
  All C(H,H,H) groups
2. Restrained distances
 F1B-B1 \\sim F1A-B1 \\sim F4B-B1 \\sim F4A-B1 \\sim F3B-B1 \\sim F3A-B1 \\sim
F2A-B1 \\sim F2B-B1
 with sigma of 0.02
 F1A-F2A \\sim F2A-F3A \\sim F3A-F4A \\sim F4A-F1A \\sim F4A-F2A \\sim F3A-F1A
 with sigma of 0.04
3. Uiso/Uaniso restraints and constraints
F2A \\sim F1B \\sim B1 \\sim F2B \\sim F4B \\sim F3B \\sim F3A \\sim F1A \\sim
F4A: within 1A with sigma of 0.04 and sigma for terminal atoms of 0.08
4. Rigid body (RIGU) restrains
 B1, F1A, F2A, F3A, F4A
 with sigma for 1-2 distances of 0.004 and sigma for 1-3 distances of 0.004
 B1, F3A, F1A, F2A, F4A
 with sigma for 1-2 distances of 0.004 and sigma for 1-3 distances of 0.004
 F1B, F2B, F4B, F3B, B1
 with sigma for 1-2 distances of 0.004 and sigma for 1-3 distances of 0.004
5. Others
 Fixed Sof: F1A(0.51613) F2A(0.51613) F3A(0.51613) F4A(0.51613) F1B(0.48387)
 F2B(0.48387) F3B(0.48387) F4B(0.48387)
6.a Secondary CH2 refined with riding coordinates:
 C1(H1A,H1B), C26(H26A,H26B), C27(H27A,H27B), C29(H29A,H29B), C30(H30A,H30B),
 C35(H35A,H35B)
6.b Aromatic/amide H refined with riding coordinates:
 N34(H34), C3(H3), C4(H4), C14(H14), C15(H15), C16(H16), C20(H20), C21(H21),
 C22(H22)
6.c Idealised Me refined as rotating group:
 C0AA(H0AA,H0AB,H0AC), C19(H19A,H19B,H19C), C25(H25A,H25B,H25C), C28(H28A,H28B,
 H28C), C31(H31A,H31B,H31C)
;
_shelx_shelxl_version_number 2014/7
_olex2_submission_special_instructions 'No special instructions were received'

loop_
_space_group_symop_operation_xyz
'x, y, z'
'-x, -y, -z'

loop_
_atom_site_label
_atom_site_type_symbol
_atom_site_fract_x
_atom_site_fract_y
_atom_site_fract_z
_atom_site_U_iso_or_equiv
_atom_site_adp_type
_atom_site_occupancy
_atom_site_site_symmetry_order
_atom_site_calc_flag
_atom_site_refinement_flags_posn
_atom_site_refinement_flags_adp
_atom_site_refinement_flags_occupancy
_atom_site_disorder_assembly
_atom_site_disorder_group
O18 O 0.28558(14) 0.63189(8) -0.24751(8) 0.0346(2) Uani 1 1 d . . . . .
O24 O -0.04252(13) 0.58820(8) -0.27882(8) 0.0358(2) Uani 1 1 d . . . . .
O33 O 0.03175(12) 0.87677(8) 0.22290(8) 0.0330(2) Uani 1 1 d . . . . .
N1 N 0.20900(13) 0.44708(9) -0.02098(8) 0.0242(2) Uani 1 1 d . . . . .
N7 N 0.21669(14) 0.83578(9) 0.07309(8) 0.0252(2) Uani 1 1 d . . . . .
N34 N 0.22072(17) 0.87547(10) 0.36781(9) 0.0357(3) Uani 1 1 d . . . . .
H34 H 0.3027 0.8480 0.3920 0.043 Uiso 1 1 calc R . . . .
C0AA C 0.1327(5) 0.8447(4) 0.5474(3) 0.1186(14) Uani 1 1 d . . . . .
H0AA H 0.1642 0.7814 0.5056 0.178 Uiso 1 1 calc GR . . . .
H0AB H 0.0146 0.8358 0.5171 0.178 Uiso 1 1 calc GR . . . .
H0AC H 0.1607 0.8480 0.6199 0.178 Uiso 1 1 calc GR . . . .
C1 C 0.2206(3) 0.9483(3) 0.54691(15) 0.0782(8) Uani 1 1 d . . . . .
H1A H 0.3394 0.9530 0.5714 0.094 Uiso 1 1 calc R . . . .
H1B H 0.2009 1.0123 0.5977 0.094 Uiso 1 1 calc R . . . .
C2 C 0.21514(15) 0.54587(10) 0.05407(10) 0.0229(3) Uani 1 1 d . . . . .
C3 C 0.22186(17) 0.55590(11) 0.15548(10) 0.0278(3) Uani 1 1 d . . . . .
H3 H 0.2353 0.4956 0.1778 0.033 Uiso 1 1 calc R . . . .
C4 C 0.20884(17) 0.65378(11) 0.22312(10) 0.0284(3) Uani 1 1 d . . . . .
H4 H 0.2075 0.6574 0.2903 0.034 Uiso 1 1 calc R . . . .
C5 C 0.19747(16) 0.74794(11) 0.19774(10) 0.0252(3) Uani 1 1 d . . . . .
C6 C 0.20514(15) 0.74322(10) 0.10018(10) 0.0230(3) Uani 1 1 d . . . . .
C8 C 0.15572(16) 0.82197(11) -0.03192(10) 0.0259(3) Uani 1 1 d . . . . .
C9 C 0.12060(16) 0.71491(10) -0.11077(10) 0.0246(3) Uani 1 1 d . . . . .
C10 C 0.18197(15) 0.62966(10) -0.07976(10) 0.0225(2) Uani 1 1 d . . . . .
C11 C 0.20410(14) 0.64014(10) 0.02463(10) 0.0216(2) Uani 1 1 d . . . . .
C12 C 0.21997(15) 0.53588(10) -0.14501(10) 0.0247(3) Uani 1 1 d . . . . .
C13 C 0.22753(16) 0.44228(11) -0.11520(10) 0.0260(3) Uani 1 1 d . . . . .
C14 C 0.25221(19) 0.34545(12) -0.18175(12) 0.0348(3) Uani 1 1 d . . . . .
H14 H 0.2503 0.2811 -0.1644 0.042 Uiso 1 1 calc R . . . .
C15 C 0.2790(2) 0.34474(13) -0.27156(13) 0.0421(4) Uani 1 1 d . . . . .
H15 H 0.2919 0.2783 -0.3172 0.051 Uiso 1 1 calc R . . . .
C16 C 0.2880(2) 0.43865(13) -0.29845(12) 0.0396(3) Uani 1 1 d . . . . .
H16 H 0.3116 0.4368 -0.3597 0.048 Uiso 1 1 calc R . . . .
C17 C 0.26227(18) 0.53340(12) -0.23528(11) 0.0301(3) Uani 1 1 d . . . . .
C19 C 0.3357(3) 0.63691(16) -0.33310(14) 0.0533(5) Uani 1 1 d . . . . .
H19A H 0.2498 0.5886 -0.3998 0.080 Uiso 1 1 calc GR . . . .
H19B H 0.4368 0.6119 -0.3281 0.080 Uiso 1 1 calc GR . . . .
H19C H 0.3547 0.7136 -0.3300 0.080 Uiso 1 1 calc GR . . . .
C20 C 0.12366(19) 0.91203(12) -0.06173(12) 0.0326(3) Uani 1 1 d . . . . .
H20 H 0.1588 0.9857 -0.0106 0.039 Uiso 1 1 calc R . . . .
C21 C 0.04102(19) 0.89213(12) -0.16551(13) 0.0362(3) Uani 1 1 d . . . . .
H21 H 0.0236 0.9534 -0.1857 0.043 Uiso 1 1 calc R . . . .
C22 C -0.01827(19) 0.78454(13) -0.24240(12) 0.0350(3) Uani 1 1 d . . . . .
H22 H -0.0833 0.7723 -0.3124 0.042 Uiso 1 1 calc R . . . .
C23 C 0.01922(17) 0.69658(11) -0.21497(11) 0.0287(3) Uani 1 1 d . . . . .
C25 C -0.1454(3) 0.56241(17) -0.38458(14) 0.0644(6) Uani 1 1 d . . . . .
H25A H -0.0840 0.5940 -0.4205 0.097 Uiso 1 1 calc GR . . . .
H25B H -0.2402 0.5941 -0.3844 0.097 Uiso 1 1 calc GR . . . .
H25C H -0.1826 0.4815 -0.4214 0.097 Uiso 1 1 calc GR . . . .
C26 C 0.19549(16) 0.34570(10) 0.00383(11) 0.0261(3) Uani 1 1 d . . . . .
H26A H 0.1406 0.2801 -0.0625 0.031 Uiso 1 1 calc R . . . .
H26B H 0.1260 0.3490 0.0478 0.031 Uiso 1 1 calc R . . . .
C27 C 0.35963(17) 0.33057(11) 0.06127(12) 0.0321(3) Uani 1 1 d . . . . .
H27A H 0.4150 0.3953 0.1282 0.039 Uiso 1 1 calc R . . . .
H27B H 0.4299 0.3263 0.0177 0.039 Uiso 1 1 calc R . . . .
C28 C 0.3353(2) 0.22467(14) 0.08370(16) 0.0512(4) Uani 1 1 d . . . . .
H28A H 0.2710 0.1618 0.0181 0.077 Uiso 1 1 calc GR . . . .
H28B H 0.2772 0.2328 0.1338 0.077 Uiso 1 1 calc GR . . . .
H28C H 0.4420 0.2112 0.1137 0.077 Uiso 1 1 calc GR . . . .
C29 C 0.30726(18) 0.94775(10) 0.15372(11) 0.0299(3) Uani 1 1 d . . . . .
H29A H 0.3234 0.9463 0.2247 0.036 Uiso 1 1 calc R . . . .
H29B H 0.2419 1.0021 0.1445 0.036 Uiso 1 1 calc R . . . .
C30 C 0.4722(2) 0.98430(12) 0.14531(13) 0.0384(3) Uani 1 1 d . . . . .
H30A H 0.4555 0.9874 0.0749 0.046 Uiso 1 1 calc R . . . .
H30B H 0.5276 1.0601 0.1985 0.046 Uiso 1 1 calc R . . . .
C31 C 0.5806(2) 0.90632(16) 0.16193(17) 0.0532(5) Uani 1 1 d . . . . .
H31A H 0.5338 0.8339 0.1037 0.080 Uiso 1 1 calc GR . . . .
H31B H 0.5883 0.8970 0.2284 0.080 Uiso 1 1 calc GR . . . .
H31C H 0.6900 0.9376 0.1645 0.080 Uiso 1 1 calc GR . . . .
C32 C 0.14425(16) 0.84062(11) 0.26454(10) 0.0269(3) Uani 1 1 d . . . . .
C35 C 0.1723(3) 0.95808(15) 0.44221(14) 0.0498(4) Uani 1 1 d . . . . .
H35A H 0.0523 0.9477 0.4145 0.060 Uiso 1 1 calc R . . . .
H35B H 0.2246 1.0335 0.4499 0.060 Uiso 1 1 calc R . . . .
B1 B 0.5554(3) 0.75696(18) 0.51730(16) 0.0465(4) Uani 1 1 d D U . . .
F1A F 0.7152(5) 0.7437(4) 0.5169(4) 0.0514(8) Uani 0.5161 1 d D U P A 1
F2A F 0.5811(10) 0.8324(6) 0.6175(5) 0.0644(14) Uani 0.5161 1 d D U P A 1
F3A F 0.4714(7) 0.6510(4) 0.4891(5) 0.115(2) Uani 0.5161 1 d D U P A 1
F4A F 0.5163(5) 0.8155(6) 0.4487(5) 0.0648(14) Uani 0.5161 1 d D U P A 1
F1B F 0.6765(9) 0.7159(7) 0.5150(7) 0.119(3) Uani 0.4839 1 d D U P A 2
F2B F 0.5700(15) 0.8162(9) 0.6161(7) 0.104(3) Uani 0.4839 1 d D U P A 2
F3B F 0.4048(6) 0.6819(4) 0.4851(3) 0.0847(15) Uani 0.4839 1 d D U P A 2
F4B F 0.5110(10) 0.7963(7) 0.4421(6) 0.100(2) Uani 0.4839 1 d D U P A 2

loop_
_atom_site_aniso_label
_atom_site_aniso_U_11
_atom_site_aniso_U_22
_atom_site_aniso_U_33
_atom_site_aniso_U_23
_atom_site_aniso_U_13
_atom_site_aniso_U_12
O18 0.0463(6) 0.0344(5) 0.0306(5) 0.0159(4) 0.0205(4) 0.0083(4)
O24 0.0404(6) 0.0343(5) 0.0246(5) 0.0131(4) 0.0000(4) 0.0032(4)
O33 0.0341(5) 0.0293(5) 0.0366(5) 0.0126(4) 0.0113(4) 0.0126(4)
N1 0.0258(5) 0.0217(5) 0.0268(5) 0.0112(4) 0.0084(4) 0.0077(4)
N7 0.0294(6) 0.0202(5) 0.0257(5) 0.0092(4) 0.0092(4) 0.0049(4)
N34 0.0445(7) 0.0359(6) 0.0267(6) 0.0089(5) 0.0130(5) 0.0158(5)
C0AA 0.150(3) 0.180(4) 0.134(3) 0.122(3) 0.108(3) 0.104(3)
C1 0.0677(14) 0.136(2) 0.0319(9) 0.0186(12) 0.0210(9) 0.0539(16)
C2 0.0206(6) 0.0231(6) 0.0262(6) 0.0113(5) 0.0068(5) 0.0068(5)
C3 0.0332(7) 0.0276(6) 0.0286(6) 0.0166(5) 0.0107(5) 0.0118(5)
C4 0.0338(7) 0.0320(7) 0.0242(6) 0.0144(5) 0.0112(5) 0.0114(5)
C5 0.0255(6) 0.0253(6) 0.0244(6) 0.0097(5) 0.0074(5) 0.0063(5)
C6 0.0209(6) 0.0228(6) 0.0253(6) 0.0108(5) 0.0062(5) 0.0055(5)
C8 0.0274(6) 0.0258(6) 0.0287(6) 0.0142(5) 0.0110(5) 0.0071(5)
C9 0.0260(6) 0.0252(6) 0.0258(6) 0.0136(5) 0.0091(5) 0.0061(5)
C10 0.0200(6) 0.0227(6) 0.0237(6) 0.0102(5) 0.0057(5) 0.0022(4)
C11 0.0192(5) 0.0229(6) 0.0233(6) 0.0107(5) 0.0061(5) 0.0049(4)
C12 0.0242(6) 0.0251(6) 0.0234(6) 0.0084(5) 0.0073(5) 0.0047(5)
C13 0.0243(6) 0.0261(6) 0.0270(6) 0.0098(5) 0.0082(5) 0.0063(5)
C14 0.0424(8) 0.0265(7) 0.0372(7) 0.0107(6) 0.0158(6) 0.0127(6)
C15 0.0562(10) 0.0330(7) 0.0376(8) 0.0063(6) 0.0226(7) 0.0156(7)
C16 0.0513(9) 0.0406(8) 0.0306(7) 0.0106(6) 0.0217(7) 0.0130(7)
C17 0.0326(7) 0.0311(7) 0.0254(6) 0.0102(5) 0.0100(5) 0.0055(5)
C19 0.0818(14) 0.0524(10) 0.0374(8) 0.0226(8) 0.0339(9) 0.0102(9)
C20 0.0391(8) 0.0262(6) 0.0402(8) 0.0183(6) 0.0168(6) 0.0114(6)
C21 0.0413(8) 0.0372(8) 0.0469(8) 0.0302(7) 0.0197(7) 0.0175(6)
C22 0.0359(7) 0.0440(8) 0.0346(7) 0.0261(6) 0.0115(6) 0.0140(6)
C23 0.0294(7) 0.0319(7) 0.0278(6) 0.0158(5) 0.0095(5) 0.0066(5)
C25 0.0805(15) 0.0527(10) 0.0317(9) 0.0189(8) -0.0143(9) -0.0082(10)
C26 0.0257(6) 0.0209(6) 0.0324(6) 0.0125(5) 0.0084(5) 0.0051(5)
C27 0.0296(7) 0.0249(6) 0.0395(7) 0.0131(6) 0.0062(6) 0.0092(5)
C28 0.0547(10) 0.0383(9) 0.0648(11) 0.0314(8) 0.0105(9) 0.0167(8)
C29 0.0351(7) 0.0201(6) 0.0316(7) 0.0070(5) 0.0114(6) 0.0047(5)
C30 0.0407(8) 0.0302(7) 0.0402(8) 0.0109(6) 0.0144(7) -0.0001(6)
C31 0.0363(9) 0.0461(9) 0.0662(12) 0.0087(8) 0.0165(8) 0.0088(7)
C32 0.0291(6) 0.0251(6) 0.0287(6) 0.0117(5) 0.0120(5) 0.0058(5)
C35 0.0647(12) 0.0435(9) 0.0390(9) 0.0044(7) 0.0256(8) 0.0176(8)
B1 0.0478(11) 0.0523(11) 0.0450(10) 0.0239(9) 0.0174(8) 0.0132(9)
F1A 0.0475(13) 0.0740(16) 0.0421(15) 0.0262(12) 0.0171(11) 0.0309(12)
F2A 0.073(3) 0.0612(19) 0.044(2) -0.0013(15) 0.0211(19) 0.018(2)
F3A 0.122(4) 0.070(3) 0.130(4) 0.024(2) 0.050(3) -0.029(3)
F4A 0.0357(15) 0.078(2) 0.095(3) 0.065(2) 0.0064(16) 0.0152(14)
F1B 0.141(6) 0.189(8) 0.085(4) 0.073(5) 0.059(4) 0.124(6)
F2B 0.105(5) 0.123(6) 0.077(4) 0.020(3) 0.054(3) -0.001(4)
F3B 0.096(3) 0.086(3) 0.0511(16) 0.0238(18) 0.0201(18) -0.029(2)
F4B 0.128(5) 0.114(5) 0.059(3) 0.039(3) 0.016(3) 0.055(3)

loop_
_atom_type_symbol
_atom_type_description
_atom_type_scat_dispersion_real
_atom_type_scat_dispersion_imag
_atom_type_scat_source
C C 0.0181 0.0091 'International Tables Vol C Tables 4.2.6.8 and 6.1.1.4'
H H 0.0000 0.0000 'International Tables Vol C Tables 4.2.6.8 and 6.1.1.4'
B B 0.0090 0.0039 'International Tables Vol C Tables 4.2.6.8 and 6.1.1.4'
F F 0.0727 0.0534 'International Tables Vol C Tables 4.2.6.8 and 6.1.1.4'
N N 0.0311 0.0180 'International Tables Vol C Tables 4.2.6.8 and 6.1.1.4'
O O 0.0492 0.0322 'International Tables Vol C Tables 4.2.6.8 and 6.1.1.4'

loop_
_exptl_crystal_face_index_h
_exptl_crystal_face_index_k
_exptl_crystal_face_index_l
_exptl_crystal_face_perp_dist
_exptl_oxdiff_crystal_face_indexfrac_h
_exptl_oxdiff_crystal_face_indexfrac_k
_exptl_oxdiff_crystal_face_indexfrac_l
_exptl_oxdiff_crystal_face_x
_exptl_oxdiff_crystal_face_y
_exptl_oxdiff_crystal_face_z
0 1 0 0.0165 0.0033 0.9994 -0.0075 -0.0313 0.1239 0.0050
0 -1 0 0.0165 -0.0033 -0.9994 0.0075 0.0313 -0.1239 -0.0050
1 0 1 0.0822 0.9954 0.0003 1.0082 -0.2474 0.0296 0.0628
-1 0 -1 0.0822 -0.9954 -0.0003 -1.0082 0.2474 -0.0296 -0.0628
-1 0 1 0.0918 -1.0003 0.0105 0.9921 0.0398 0.0163 -0.1799
1 0 -1 0.0918 1.0003 -0.0105 -0.9921 -0.0398 -0.0163 0.1799

loop_
_geom_angle_atom_site_label_1
_geom_angle_atom_site_label_2
_geom_angle_atom_site_label_3
_geom_angle
C17 O18 C19 118.10(12)
C23 O24 C25 118.04(12)
C2 N1 C13 121.63(11)
C2 N1 C26 118.61(11)
C13 N1 C26 119.57(11)
C6 N7 C8 119.28(11)
C6 N7 C29 120.79(11)
C8 N7 C29 119.67(10)
C32 N34 H34 119.2
C32 N34 C35 121.69(13)
C35 N34 H34 119.2
H0AA C0AA H0AB 109.5
H0AA C0AA H0AC 109.5
H0AB C0AA H0AC 109.5
C1 C0AA H0AA 109.5
C1 C0AA H0AB 109.5
C1 C0AA H0AC 109.5
C0AA C1 H1A 108.7
C0AA C1 H1B 108.7
C0AA C1 C35 114.0(2)
H1A C1 H1B 107.6
C35 C1 H1A 108.7
C35 C1 H1B 108.7
N1 C2 C3 122.65(11)
N1 C2 C11 118.31(11)
C3 C2 C11 118.93(11)
C2 C3 H3 120.1
C4 C3 C2 119.72(11)
C4 C3 H3 120.1
C3 C4 H4 118.4
C3 C4 C5 123.28(12)
C5 C4 H4 118.4
C4 C5 C32 119.30(12)
C6 C5 C4 118.02(12)
C6 C5 C32 121.50(11)
N7 C6 C5 122.52(11)
N7 C6 C11 117.53(11)
C5 C6 C11 119.94(11)
N7 C8 C9 119.48(11)
N7 C8 C20 121.08(12)
C20 C8 C9 119.41(12)
C8 C9 C10 118.06(11)
C8 C9 C23 117.98(12)
C23 C9 C10 123.87(12)
C11 C10 C9 116.05(11)
C11 C10 C12 117.72(11)
C12 C10 C9 126.22(11)
C2 C11 C6 119.58(11)
C10 C11 C2 120.14(11)
C10 C11 C6 120.16(11)
C10 C12 C17 123.72(12)
C13 C12 C10 118.55(11)
C13 C12 C17 117.58(12)
N1 C13 C12 119.49(11)
N1 C13 C14 120.56(12)
C14 C13 C12 119.95(12)
C13 C14 H14 120.3
C15 C14 C13 119.48(13)
C15 C14 H14 120.3
C14 C15 H15 118.9
C14 C15 C16 122.18(14)
C16 C15 H15 118.9
C15 C16 H16 120.4
C17 C16 C15 119.18(14)
C17 C16 H16 120.4
O18 C17 C12 114.99(12)
O18 C17 C16 123.85(13)
C16 C17 C12 120.98(13)
O18 C19 H19A 109.5
O18 C19 H19B 109.5
O18 C19 H19C 109.5
H19A C19 H19B 109.5
H19A C19 H19C 109.5
H19B C19 H19C 109.5
C8 C20 H20 120.3
C21 C20 C8 119.31(13)
C21 C20 H20 120.3
C20 C21 H21 119.0
C20 C21 C22 122.06(13)
C22 C21 H21 119.0
C21 C22 H22 120.5
C23 C22 C21 118.93(13)
C23 C22 H22 120.5
O24 C23 C9 114.38(11)
O24 C23 C22 124.73(12)
C22 C23 C9 120.74(13)
O24 C25 H25A 109.5
O24 C25 H25B 109.5
O24 C25 H25C 109.5
H25A C25 H25B 109.5
H25A C25 H25C 109.5
H25B C25 H25C 109.5
N1 C26 H26A 108.9
N1 C26 H26B 108.9
N1 C26 C27 113.23(11)
H26A C26 H26B 107.7
C27 C26 H26A 108.9
C27 C26 H26B 108.9
C26 C27 H27A 109.7
C26 C27 H27B 109.7
C26 C27 C28 110.00(12)
H27A C27 H27B 108.2
C28 C27 H27A 109.7
C28 C27 H27B 109.7
C27 C28 H28A 109.5
C27 C28 H28B 109.5
C27 C28 H28C 109.5
H28A C28 H28B 109.5
H28A C28 H28C 109.5
H28B C28 H28C 109.5
N7 C29 H29A 109.4
N7 C29 H29B 109.4
N7 C29 C30 111.30(11)
H29A C29 H29B 108.0
C30 C29 H29A 109.4
C30 C29 H29B 109.4
C29 C30 H30A 109.2
C29 C30 H30B 109.2
H30A C30 H30B 107.9
C31 C30 C29 112.10(13)
C31 C30 H30A 109.2
C31 C30 H30B 109.2
C30 C31 H31A 109.5
C30 C31 H31B 109.5
C30 C31 H31C 109.5
H31A C31 H31B 109.5
H31A C31 H31C 109.5
H31B C31 H31C 109.5
O33 C32 N34 124.01(13)
O33 C32 C5 120.07(12)
N34 C32 C5 115.86(12)
N34 C35 C1 111.23(16)
N34 C35 H35A 109.4
N34 C35 H35B 109.4
C1 C35 H35A 109.4
C1 C35 H35B 109.4
H35A C35 H35B 108.0
F2A B1 F1A 105.4(4)
F2A B1 F4A 105.9(5)
F3A B1 F1A 102.4(4)
F3A B1 F2A 118.2(5)
F3A B1 F4A 120.5(4)
F4A B1 F1A 101.9(3)
F1B B1 F2B 111.0(7)
F1B B1 F3B 116.6(5)
F1B B1 F4B 111.7(6)
F2B B1 F3B 100.0(6)
F4B B1 F2B 121.0(7)
F4B B1 F3B 95.2(4)

loop_
_geom_bond_atom_site_label_1
_geom_bond_atom_site_label_2
_geom_bond_distance
O18 C17 1.3516(17)
O18 C19 1.4305(18)
O24 C23 1.3524(17)
O24 C25 1.4269(18)
O33 C32 1.2358(17)
N1 C2 1.3751(16)
N1 C13 1.3852(17)
N1 C26 1.4768(15)
N7 C6 1.3839(16)
N7 C8 1.3850(17)
N7 C29 1.4843(16)
N34 H34 0.8800
N34 C32 1.3290(18)
N34 C35 1.4593(19)
C0AA H0AA 0.9800
C0AA H0AB 0.9800
C0AA H0AC 0.9800
C0AA C1 1.472(5)
C1 H1A 0.9900
C1 H1B 0.9900
C1 C35 1.487(3)
C2 C3 1.3968(18)
C2 C11 1.4306(16)
C3 H3 0.9500
C3 C4 1.3792(19)
C4 H4 0.9500
C4 C5 1.3985(18)
C5 C6 1.3978(18)
C5 C32 1.5067(18)
C6 C11 1.4317(17)
C8 C9 1.4179(18)
C8 C20 1.4105(18)
C9 C10 1.4391(17)
C9 C23 1.4259(18)
C10 C11 1.4077(17)
C10 C12 1.4302(18)
C12 C13 1.4224(18)
C12 C17 1.4335(19)
C13 C14 1.4075(19)
C14 H14 0.9500
C14 C15 1.367(2)
C15 H15 0.9500
C15 C16 1.398(2)
C16 H16 0.9500
C16 C17 1.372(2)
C19 H19A 0.9800
C19 H19B 0.9800
C19 H19C 0.9800
C20 H20 0.9500
C20 C21 1.374(2)
C21 H21 0.9500
C21 C22 1.399(2)
C22 H22 0.9500
C22 C23 1.3790(19)
C25 H25A 0.9800
C25 H25B 0.9800
C25 H25C 0.9800
C26 H26A 0.9900
C26 H26B 0.9900
C26 C27 1.5184(18)
C27 H27A 0.9900
C27 H27B 0.9900
C27 C28 1.520(2)
C28 H28A 0.9800
C28 H28B 0.9800
C28 H28C 0.9800
C29 H29A 0.9900
C29 H29B 0.9900
C29 C30 1.518(2)
C30 H30A 0.9900
C30 H30B 0.9900
C30 C31 1.514(2)
C31 H31A 0.9800
C31 H31B 0.9800
C31 H31C 0.9800
C35 H35A 0.9900
C35 H35B 0.9900
B1 F1A 1.440(5)
B1 F2A 1.391(6)
B1 F3A 1.354(5)
B1 F4A 1.423(5)
B1 F1B 1.259(7)
B1 F2B 1.337(8)
B1 F3B 1.397(5)
B1 F4B 1.319(7)

loop_
_geom_torsion_atom_site_label_1
_geom_torsion_atom_site_label_2
_geom_torsion_atom_site_label_3
_geom_torsion_atom_site_label_4
_geom_torsion
N1 C2 C3 C4 -172.56(12)
N1 C2 C11 C6 178.11(11)
N1 C2 C11 C10 2.11(18)
N1 C13 C14 C15 -176.49(14)
N1 C26 C27 C28 -179.91(13)
N7 C6 C11 C2 171.41(11)
N7 C6 C11 C10 -12.59(17)
N7 C8 C9 C10 -13.14(19)
N7 C8 C9 C23 163.55(12)
N7 C8 C20 C21 -170.40(13)
N7 C29 C30 C31 -60.75(17)
C0AA C1 C35 N34 -66.9(3)
C2 N1 C13 C12 -12.83(18)
C2 N1 C13 C14 167.74(12)
C2 N1 C26 C27 -85.64(15)
C2 C3 C4 C5 -3.5(2)
C3 C2 C11 C6 1.87(18)
C3 C2 C11 C10 -174.13(12)
C3 C4 C5 C6 -2.2(2)
C3 C4 C5 C32 165.66(13)
C4 C5 C6 N7 -171.30(12)
C4 C5 C6 C11 7.57(19)
C4 C5 C32 O33 -128.46(14)
C4 C5 C32 N34 48.99(18)
C5 C6 C11 C2 -7.52(18)
C5 C6 C11 C10 168.48(12)
C6 N7 C8 C9 -15.68(18)
C6 N7 C8 C20 162.52(13)
C6 N7 C29 C30 104.17(14)
C6 C5 C32 O33 38.92(19)
C6 C5 C32 N34 -143.63(13)
C8 N7 C6 C5 -152.56(12)
C8 N7 C6 C11 28.54(17)
C8 N7 C29 C30 -69.90(16)
C8 C9 C10 C11 27.99(17)
C8 C9 C10 C12 -152.83(13)
C8 C9 C23 O24 -164.02(12)
C8 C9 C23 C22 11.8(2)
C8 C20 C21 C22 2.5(2)
C9 C8 C20 C21 7.8(2)
C9 C10 C11 C2 160.75(11)
C9 C10 C11 C6 -15.23(17)
C9 C10 C12 C13 -159.71(12)
C9 C10 C12 C17 24.8(2)
C10 C9 C23 O24 12.5(2)
C10 C9 C23 C22 -171.76(13)
C10 C12 C13 N1 -4.29(18)
C10 C12 C13 C14 175.14(12)
C10 C12 C17 O18 8.47(19)
C10 C12 C17 C16 -176.07(14)
C11 C2 C3 C4 3.5(2)
C11 C10 C12 C13 19.46(17)
C11 C10 C12 C17 -156.03(12)
C12 C10 C11 C2 -18.50(17)
C12 C10 C11 C6 165.52(11)
C12 C13 C14 C15 4.1(2)
C13 N1 C2 C3 -169.97(12)
C13 N1 C2 C11 13.94(18)
C13 N1 C26 C27 89.51(14)
C13 C12 C17 O18 -167.06(12)
C13 C12 C17 C16 8.4(2)
C13 C14 C15 C16 2.1(3)
C14 C15 C16 C17 -2.9(3)
C15 C16 C17 O18 172.48(14)
C15 C16 C17 C12 -2.6(2)
C17 C12 C13 N1 171.48(12)
C17 C12 C13 C14 -9.09(19)
C19 O18 C17 C12 177.10(14)
C19 O18 C17 C16 1.8(2)
C20 C8 C9 C10 168.63(12)
C20 C8 C9 C23 -14.7(2)
C20 C21 C22 C23 -5.6(2)
C21 C22 C23 O24 173.55(14)
C21 C22 C23 C9 -1.8(2)
C23 C9 C10 C11 -148.48(13)
C23 C9 C10 C12 30.7(2)
C25 O24 C23 C9 180.00(16)
C25 O24 C23 C22 4.4(2)
C26 N1 C2 C3 5.08(18)
C26 N1 C2 C11 -171.01(11)
C26 N1 C13 C12 172.16(11)
C26 N1 C13 C14 -7.27(18)
C29 N7 C6 C5 33.35(18)
C29 N7 C6 C11 -145.55(12)
C29 N7 C8 C9 158.47(12)
C29 N7 C8 C20 -23.32(19)
C32 N34 C35 C1 155.46(18)
C32 C5 C6 N7 21.17(19)
C32 C5 C6 C11 -159.96(12)
C35 N34 C32 O33 2.5(2)
C35 N34 C32 C5 -174.79(14)
